data_2203154
loop_
_publ_author_name
'Duffy, Marina'
'Gallagher, John F.'
'Lough, Alan J.'

_publ_section_title
;C---H&#x00B7;&#x00B7;&#x00B7;O and C---H&#x00B7;&#x00B7;&#x00B7;\p(arene)
 interactions in
 (2<i>S</i>,4<i>S</i>,5<i>R</i>)-(--)-2-(4-propoxyphenyl)-3,4-dimethyl-5-phenyl-1,3-oxazolidine
;
_journal_issue 2
_journal_name_full 'Acta Crystallographica Section E'
_journal_page_first o234
_journal_page_last o236
_journal_paper_doi 10.1107/S1600536803028733
_journal_volume 60
_journal_year 2004
_chemical_formula_iupac 'C20 H25 N O2'
_chemical_formula_moiety 'C20 H25 N O2'
_chemical_formula_sum 'C20 H25 N O2'
_chemical_formula_weight 311.41
_chemical_melting_point 344
_chemical_name_systematic
;
(2S,4S,5R)-(-)-2-(4-propoxyphenyl)-3,4-dimethyl-5-phenyl-1,3-oxazolidine
;
_space_group_IT_number 4
_symmetry_cell_setting monoclinic
_symmetry_space_group_name_Hall 'P 2yb'
_symmetry_space_group_name_H-M 'P 1 21 1'
_atom_sites_solution_hydrogens geom
_atom_sites_solution_primary direct
_atom_sites_solution_secondary difmap
_cell_angle_alpha 90
_cell_angle_beta 91.0830(11)
_cell_angle_gamma 90
_cell_formula_units_Z 2
_cell_length_a 9.2962(2)
_cell_length_b 8.2755(2)
_cell_length_c 11.4267(3)
_cell_measurement_reflns_used 14364
_cell_measurement_temperature 150(2)
_cell_measurement_theta_max 27.50
_cell_measurement_theta_min 2.55
_cell_volume 878.91(4)
_computing_cell_refinement 'DENZO--SMN (Otwinowski & Minor, 1997)'
_computing_data_collection 'KappaCCD Server Software (Nonius, 1997)'
_computing_data_reduction DENZO--SMN
_computing_molecular_graphics 'ORTEPIII (Burnett & Johnson, 1996) and PLATON (Spek, 2003)'
_computing_publication_material 'SHELXL97 and WordPerfect macro PREP8 (Ferguson, 1998)'
_computing_structure_refinement 'SHELXL97 (Sheldrick, 1997)'
_computing_structure_solution 'SHELXS97 (Sheldrick, 1997)'
_diffrn_ambient_temperature 150.0(10)
_diffrn_measured_fraction_theta_full 0.989
_diffrn_measured_fraction_theta_max 0.989
_diffrn_measurement_device 'Nonius KappaCCD'
_diffrn_measurement_method '\f and \w scans with \k offsets'
_diffrn_radiation_monochromator graphite
_diffrn_radiation_source 'fine-focus sealed X-ray tube'
_diffrn_radiation_type MoK\a
_diffrn_radiation_wavelength 0.71073
_diffrn_reflns_av_R_equivalents 0.036
_diffrn_reflns_av_sigmaI/netI 0.038
_diffrn_reflns_limit_h_max 12
_diffrn_reflns_limit_h_min -12
_diffrn_reflns_limit_k_max 10
_diffrn_reflns_limit_k_min -9
_diffrn_reflns_limit_l_max 14
_diffrn_reflns_limit_l_min -13
_diffrn_reflns_number 8081
_diffrn_reflns_theta_full 27.5
_diffrn_reflns_theta_max 27.5
_diffrn_reflns_theta_min 3.0
_diffrn_standards_number 0
_exptl_absorpt_coefficient_mu 0.075
_exptl_absorpt_correction_T_max 1.00
_exptl_absorpt_correction_T_min 1.00
_exptl_absorpt_correction_type none
_exptl_crystal_colour colourless
_exptl_crystal_density_diffrn 1.177
_exptl_crystal_density_method 'not measured'
_exptl_crystal_description block
_exptl_crystal_F_000 336
_exptl_crystal_size_max 0.36
_exptl_crystal_size_mid 0.30
_exptl_crystal_size_min 0.20
_refine_diff_density_max 0.14
_refine_diff_density_min -0.11
_refine_ls_extinction_coef 0.068(15)
_refine_ls_extinction_expression Fc^*^=kFc[1+0.001xFc^2^\l^3^/sin(2\q)]^-1/4^
_refine_ls_extinction_method SHELXL97
_refine_ls_goodness_of_fit_ref 1.041
_refine_ls_hydrogen_treatment constr
_refine_ls_matrix_type full
_refine_ls_number_parameters 212
_refine_ls_number_reflns 2136
_refine_ls_number_restraints 1
_refine_ls_restrained_S_all 1.041
_refine_ls_R_factor_all 0.035
_refine_ls_R_factor_gt 0.031
_refine_ls_shift/su_max 0.001
_refine_ls_shift/su_mean 0.000
_refine_ls_structure_factor_coef Fsqd
_refine_ls_weighting_details 'calc w = 1/[\s^2^(Fo^2^)+(0.0392P)^2^+0.0616P] where P = (Fo^2^+2Fc^2^)/3'
_refine_ls_weighting_scheme calc
_refine_ls_wR_factor_gt 0.076
_refine_ls_wR_factor_ref 0.079
_reflns_number_gt 1988
_reflns_number_total 2136
_reflns_threshold_expression I>2\s(I)
_cod_data_source_file cf6304.cif
_cod_data_source_block IV
_cod_original_sg_symbol_Hall p_2yb
_cod_original_sg_symbol_H-M 'P 21'
_cod_database_code 2203154
_cod_database_fobs_code 2203154

loop_
_symmetry_equiv_pos_as_xyz
'x, y, z'
'-x, y+1/2, -z'

loop_
_atom_site_label
_atom_site_fract_x
_atom_site_fract_y
_atom_site_fract_z
_atom_site_U_iso_or_equiv
_atom_site_adp_type
_atom_site_calc_flag
_atom_site_refinement_flags
_atom_site_occupancy
_atom_site_type_symbol
O1 0.62951(11) 0.25267(14) -0.13941(9) 0.0336(3) Uani d . 1 O
C2 0.64463(15) 0.37668(18) -0.05284(12) 0.0284(3) Uani d . 1 C
N3 0.79419(13) 0.42830(16) -0.06489(10) 0.0298(3) Uani d . 1 N
C31 0.82173(18) 0.5817(2) -0.00494(14) 0.0400(4) Uani d . 1 C
C4 0.80871(16) 0.4413(2) -0.19220(13) 0.0319(3) Uani d . 1 C
C41 0.96437(19) 0.4422(2) -0.22974(17) 0.0447(4) Uani d . 1 C
C5 0.71528(16) 0.2981(2) -0.23745(13) 0.0316(3) Uani d . 1 C
C11 0.79682(16) 0.15241(19) -0.27952(13) 0.0335(3) Uani d . 1 C
C12 0.86946(17) 0.0513(2) -0.20172(15) 0.0384(4) Uani d . 1 C
C13 0.9480(2) -0.0799(2) -0.2413(2) 0.0504(5) Uani d . 1 C
C14 0.9534(2) -0.1127(3) -0.3595(2) 0.0595(6) Uani d . 1 C
C15 0.8799(2) -0.0135(3) -0.43796(19) 0.0602(6) Uani d . 1 C
C16 0.80236(19) 0.1184(3) -0.39881(14) 0.0456(4) Uani d . 1 C
C21 0.60989(15) 0.31007(18) 0.06553(12) 0.0282(3) Uani d . 1 C
C22 0.49376(16) 0.36969(19) 0.12624(13) 0.0296(3) Uani d . 1 C
C23 0.45726(15) 0.30686(19) 0.23513(13) 0.0298(3) Uani d . 1 C
C24 0.53876(15) 0.1832(2) 0.28387(12) 0.0287(3) Uani d . 1 C
C25 0.65725(16) 0.1231(2) 0.22425(13) 0.0345(3) Uani d . 1 C
C26 0.69145(15) 0.1862(2) 0.11617(13) 0.0337(3) Uani d . 1 C
O31 0.51184(12) 0.11104(15) 0.38943(9) 0.0361(3) Uani d . 1 O
C32 0.39621(16) 0.1753(2) 0.45720(13) 0.0327(3) Uani d . 1 C
C33 0.38810(17) 0.0773(2) 0.56802(14) 0.0377(4) Uani d . 1 C
C34 0.2810(2) 0.1468(3) 0.65260(16) 0.0527(5) Uani d . 1 C
H2 0.5785 0.4685 -0.0724 0.034 Uiso calc R 1 H
H31A 0.7556 0.6642 -0.0358 0.060 Uiso calc R 1 H
H31B 0.9212 0.6155 -0.0180 0.060 Uiso calc R 1 H
H31C 0.8068 0.5682 0.0792 0.060 Uiso calc R 1 H
H4 0.7625 0.5444 -0.2187 0.038 Uiso calc R 1 H
H41A 1.0110 0.5420 -0.2027 0.067 Uiso calc R 1 H
H41B 0.9681 0.4364 -0.3153 0.067 Uiso calc R 1 H
H41C 1.0146 0.3489 -0.1955 0.067 Uiso calc R 1 H
H5 0.6503 0.3374 -0.3021 0.038 Uiso calc R 1 H
H12 0.8655 0.0722 -0.1201 0.046 Uiso calc R 1 H
H13 0.9980 -0.1472 -0.1869 0.060 Uiso calc R 1 H
H14 1.0070 -0.2025 -0.3868 0.071 Uiso calc R 1 H
H15 0.8828 -0.0361 -0.5194 0.072 Uiso calc R 1 H
H16 0.7528 0.1857 -0.4535 0.055 Uiso calc R 1 H
H22 0.4379 0.4549 0.0932 0.036 Uiso calc R 1 H
H23 0.3770 0.3487 0.2755 0.036 Uiso calc R 1 H
H25 0.7142 0.0392 0.2579 0.041 Uiso calc R 1 H
H26 0.7718 0.1444 0.0758 0.040 Uiso calc R 1 H
H32A 0.3043 0.1679 0.4124 0.039 Uiso calc R 1 H
H32B 0.4146 0.2903 0.4761 0.039 Uiso calc R 1 H
H33A 0.4844 0.0737 0.6064 0.045 Uiso calc R 1 H
H33B 0.3599 -0.0349 0.5481 0.045 Uiso calc R 1 H
H34A 0.3124 0.2549 0.6771 0.079 Uiso calc R 1 H
H34B 0.2752 0.0766 0.7214 0.079 Uiso calc R 1 H
H34C 0.1861 0.1540 0.6141 0.079 Uiso calc R 1 H

loop_
_atom_site_aniso_label
_atom_site_aniso_U_11
_atom_site_aniso_U_22
_atom_site_aniso_U_33
_atom_site_aniso_U_12
_atom_site_aniso_U_13
_atom_site_aniso_U_23
O1 0.0342(5) 0.0392(6) 0.0276(5) -0.0073(5) 0.0087(4) -0.0026(5)
C2 0.0276(6) 0.0318(7) 0.0257(7) 0.0008(6) 0.0025(5) 0.0023(6)
N3 0.0290(6) 0.0338(7) 0.0268(6) -0.0023(5) 0.0028(5) 0.0027(5)
C31 0.0463(9) 0.0408(9) 0.0331(8) -0.0092(7) 0.0018(7) -0.0012(7)
C4 0.0358(7) 0.0310(7) 0.0292(7) -0.0008(6) 0.0073(6) 0.0037(6)
C41 0.0424(9) 0.0413(9) 0.0510(10) -0.0111(8) 0.0192(8) -0.0065(8)
C5 0.0314(7) 0.0395(8) 0.0241(7) -0.0035(6) 0.0043(5) 0.0033(6)
C11 0.0324(7) 0.0373(9) 0.0311(7) -0.0081(6) 0.0059(6) -0.0042(6)
C12 0.0386(8) 0.0368(9) 0.0401(9) -0.0036(7) 0.0038(7) -0.0027(7)
C13 0.0457(10) 0.0361(9) 0.0697(13) -0.0018(8) 0.0117(9) -0.0029(9)
C14 0.0542(11) 0.0425(11) 0.0827(16) -0.0081(9) 0.0286(11) -0.0218(11)
C15 0.0653(13) 0.0657(14) 0.0504(12) -0.0212(11) 0.0265(10) -0.0249(10)
C16 0.0475(9) 0.0580(11) 0.0317(8) -0.0128(8) 0.0098(7) -0.0074(8)
C21 0.0276(6) 0.0299(7) 0.0270(7) -0.0008(6) 0.0014(5) 0.0018(6)
C22 0.0307(7) 0.0297(7) 0.0284(7) 0.0027(6) 0.0027(5) 0.0031(6)
C23 0.0301(7) 0.0324(7) 0.0272(7) 0.0026(6) 0.0061(6) 0.0000(6)
C24 0.0298(7) 0.0327(7) 0.0237(6) 0.0003(6) 0.0034(5) 0.0024(6)
C25 0.0316(7) 0.0398(9) 0.0322(8) 0.0093(6) 0.0050(6) 0.0083(7)
C26 0.0294(7) 0.0402(8) 0.0319(7) 0.0067(6) 0.0079(6) 0.0061(7)
O31 0.0386(6) 0.0433(7) 0.0266(5) 0.0094(5) 0.0106(4) 0.0098(5)
C32 0.0336(7) 0.0370(8) 0.0279(7) 0.0021(6) 0.0083(6) 0.0005(6)
C33 0.0397(8) 0.0431(9) 0.0307(8) -0.0020(7) 0.0080(6) 0.0063(7)
C34 0.0626(11) 0.0601(12) 0.0362(9) -0.0003(10) 0.0211(8) 0.0056(8)

loop_
_atom_type_symbol
_atom_type_description
_atom_type_scat_dispersion_real
_atom_type_scat_dispersion_imag
_atom_type_scat_source
C C 0.0033 0.0016 'International Tables Vol C Tables 4.2.6.8 and 6.1.1.4'
H H 0.0000 0.0000 'International Tables Vol C Tables 4.2.6.8 and 6.1.1.4'
N N 0.0061 0.0033 'International Tables Vol C Tables 4.2.6.8 and 6.1.1.4'
O O 0.0106 0.0060 'International Tables Vol C Tables 4.2.6.8 and 6.1.1.4'

loop_
_geom_angle_atom_site_label_1
_geom_angle_atom_site_label_2
_geom_angle_atom_site_label_3
_geom_angle
_geom_angle_publ_flag
C2 O1 C5 107.60(11) yes
O1 C2 N3 103.03(11) yes
O1 C2 C21 109.85(12) ?
N3 C2 C21 114.38(12) ?
C31 N3 C2 111.56(12) ?
C31 N3 C4 112.46(12) ?
C2 N3 C4 102.71(11) yes
N3 C4 C41 112.76(13) ?
N3 C4 C5 102.30(11) yes
C41 C4 C5 116.15(14) ?
O1 C5 C11 109.19(12) ?
O1 C5 C4 104.80(12) yes
C11 C5 C4 115.79(12) ?
C12 C11 C16 118.58(16) ?
C12 C11 C5 121.31(14) ?
C16 C11 C5 120.10(15) ?
C11 C12 C13 121.01(17) ?
C14 C13 C12 120.1(2) ?
C13 C14 C15 119.34(19) ?
C14 C15 C16 120.68(19) ?
C15 C16 C11 120.2(2) ?
C22 C21 C26 118.49(13) ?
C22 C21 C2 120.22(13) ?
C26 C21 C2 121.28(13) ?
C21 C22 C23 121.23(14) ?
C24 C23 C22 119.58(13) ?
O31 C24 C23 124.58(13) yes
O31 C24 C25 115.60(13) yes
C23 C24 C25 119.82(13) yes
C26 C25 C24 119.85(14) ?
C25 C26 C21 121.03(14) ?
C24 O31 C32 117.55(12) yes
O31 C32 C33 107.64(13) yes
C32 C33 C34 112.06(15) yes
O1 C2 H2 109.8 ?
N3 C2 H2 109.8 ?
C21 C2 H2 109.8 ?
N3 C31 H31A 109.5 ?
N3 C31 H31B 109.5 ?
H31A C31 H31B 109.5 ?
N3 C31 H31C 109.5 ?
H31A C31 H31C 109.5 ?
H31B C31 H31C 109.5 ?
N3 C4 H4 108.4 ?
C41 C4 H4 108.4 ?
C5 C4 H4 108.4 ?
C4 C41 H41A 109.5 ?
C4 C41 H41B 109.5 ?
H41A C41 H41B 109.5 ?
C4 C41 H41C 109.5 ?
H41A C41 H41C 109.5 ?
H41B C41 H41C 109.5 ?
O1 C5 H5 108.9 ?
C11 C5 H5 108.9 ?
C4 C5 H5 108.9 ?
C11 C12 H12 119.5 ?
C13 C12 H12 119.5 ?
C14 C13 H13 119.9 ?
C12 C13 H13 119.9 ?
C13 C14 H14 120.3 ?
C15 C14 H14 120.3 ?
C14 C15 H15 119.7 ?
C16 C15 H15 119.7 ?
C15 C16 H16 119.9 ?
C11 C16 H16 119.9 ?
C21 C22 H22 119.4 ?
C23 C22 H22 119.4 ?
C24 C23 H23 120.2 ?
C22 C23 H23 120.2 ?
C26 C25 H25 120.1 ?
C24 C25 H25 120.1 ?
C25 C26 H26 119.5 ?
C21 C26 H26 119.5 ?
O31 C32 H32A 110.2 ?
C33 C32 H32A 110.2 ?
O31 C32 H32B 110.2 ?
C33 C32 H32B 110.2 ?
H32A C32 H32B 108.5 ?
C32 C33 H33A 109.2 ?
C34 C33 H33A 109.2 ?
C32 C33 H33B 109.2 ?
C34 C33 H33B 109.2 ?
H33A C33 H33B 107.9 ?
C33 C34 H34A 109.5 ?
C33 C34 H34B 109.5 ?
H34A C34 H34B 109.5 ?
C33 C34 H34C 109.5 ?
H34A C34 H34C 109.5 ?
H34B C34 H34C 109.5 ?

loop_
_geom_bond_atom_site_label_1
_geom_bond_atom_site_label_2
_geom_bond_distance
_geom_bond_publ_flag
O1 C2 1.4305(18) yes
O1 C5 1.4373(17) yes
C2 N3 1.4635(18) yes
C2 C21 1.5014(19) ?
N3 C31 1.463(2) ?
N3 C4 1.4676(18) yes
C4 C41 1.517(2) ?
C4 C5 1.552(2) yes
C5 C11 1.508(2) ?
C11 C12 1.387(2) ?
C11 C16 1.394(2) ?
C12 C13 1.389(3) ?
C13 C14 1.379(3) ?
C14 C15 1.386(3) ?
C15 C16 1.387(3) ?
C21 C22 1.385(2) ?
C21 C26 1.394(2) ?
C22 C23 1.396(2) ?
C23 C24 1.384(2) ?
C24 O31 1.3731(17) yes
C24 C25 1.398(2) ?
C25 C26 1.383(2) ?
O31 C32 1.4386(17) yes
C32 C33 1.507(2) yes
C33 C34 1.514(2) yes
C2 H2 1.000 ?
C31 H31A 0.980 ?
C31 H31B 0.980 ?
C31 H31C 0.980 ?
C4 H4 1.000 ?
C41 H41A 0.980 ?
C41 H41B 0.980 ?
C41 H41C 0.980 ?
C5 H5 1.000 ?
C12 H12 0.950 ?
C13 H13 0.950 ?
C14 H14 0.950 ?
C15 H15 0.950 ?
C16 H16 0.950 ?
C22 H22 0.950 ?
C23 H23 0.950 ?
C25 H25 0.950 ?
C26 H26 0.950 ?
C32 H32A 0.990 ?
C32 H32B 0.990 ?
C33 H33A 0.990 ?
C33 H33B 0.990 ?
C34 H34A 0.980 ?
C34 H34B 0.980 ?
C34 H34C 0.980 ?

loop_
_geom_hbond_atom_site_label_D
_geom_hbond_atom_site_label_H
_geom_hbond_atom_site_label_A
_geom_hbond_site_symmetry_A
_geom_hbond_distance_DH
_geom_hbond_distance_HA
_geom_hbond_distance_DA
_geom_hbond_angle_DHA
_geom_hbond_publ_flag
C22 H22 O1 2_655 0.95 2.60 3.3745(19) 139 yes
C23 H23 Cg1 2_655 0.95 2.79 3.6987(16) 161 yes

loop_
_geom_torsion_atom_site_label_1
_geom_torsion_atom_site_label_2
_geom_torsion_atom_site_label_3
_geom_torsion_atom_site_label_4
_geom_torsion
_geom_torsion_publ_flag
C5 O1 C2 N3 -35.09(14) yes
C5 O1 C2 C21 -157.36(12) ?
O1 C2 N3 C31 165.60(11) ?
C21 C2 N3 C31 -75.22(16) ?
O1 C2 N3 C4 44.92(14) yes
C21 C2 N3 C4 164.10(13) ?
C31 N3 C4 C41 77.85(18) ?
C2 N3 C4 C41 -162.09(14) ?
C31 N3 C4 C5 -156.66(12) ?
C2 N3 C4 C5 -36.61(14) yes
C2 O1 C5 C11 136.36(12) ?
C2 O1 C5 C4 11.71(15) yes
N3 C4 C5 O1 15.80(15) yes
C41 C4 C5 O1 139.03(14) ?
N3 C4 C5 C11 -104.55(14) ?
C41 C4 C5 C11 18.68(19) ?
O1 C5 C11 C12 -46.28(18) ?
C4 C5 C11 C12 71.67(18) yes
O1 C5 C11 C16 134.80(14) ?
C4 C5 C11 C16 -107.25(16) ?
C16 C11 C12 C13 0.9(2) ?
C5 C11 C12 C13 -178.03(15) ?
C11 C12 C13 C14 -0.7(3) ?
C12 C13 C14 C15 0.0(3) ?
C13 C14 C15 C16 0.5(3) ?
C14 C15 C16 C11 -0.3(3) ?
C12 C11 C16 C15 -0.4(2) ?
C5 C11 C16 C15 178.55(16) ?
O1 C2 C21 C22 -116.58(15) ?
N3 C2 C21 C22 128.16(15) ?
O1 C2 C21 C26 62.48(17) yes
N3 C2 C21 C26 -52.78(19) ?
C26 C21 C22 C23 -0.7(2) ?
C2 C21 C22 C23 178.39(14) ?
C21 C22 C23 C24 0.3(2) ?
C22 C23 C24 O31 -179.17(14) ?
C22 C23 C24 C25 0.5(2) ?
O31 C24 C25 C26 178.86(15) ?
C23 C24 C25 C26 -0.8(2) ?
C24 C25 C26 C21 0.4(3) ?
C22 C21 C26 C25 0.4(2) ?
C2 C21 C26 C25 -178.72(15) ?
C23 C24 O31 C32 -4.0(2) ?
C25 C24 O31 C32 176.37(14) ?
C24 O31 C32 C33 -179.93(13) yes
O31 C32 C33 C34 173.36(14) ?

loop_
_cod_related_entry_id
_cod_related_entry_database
_cod_related_entry_code
1 ChemSpider 21174514
